data_4511135
loop_
_publ_author_name
'Zhu, Yi'
'Wang, Longsheng'
'Hao, Jian'
'Xiao, Zicheng'
'Wei, Yongge'
'Wang, Yuan'

_publ_section_title
;
 Synthetic, Structural, Spectroscopic, Electrochemical Studies and
 Self-assembly of Nanoscale Polyoxometalate&#x2212;Organic Hybrid
 Molecular Dumbbells
;
_journal_issue 8
_journal_name_full 'Crystal Growth &amp; Design'
_journal_page_first 3509
_journal_paper_doi 10.1021/cg9002516
_journal_volume 9
_journal_year 2009
_chemical_formula_sum 'C78 H156 Mo12 N6 O36'
_chemical_formula_weight 2905.37
_chemical_name_systematic
; 
 ? 
;
_space_group_IT_number 14
_symmetry_cell_setting monoclinic
_symmetry_space_group_name_Hall '-P 2ybc'
_symmetry_space_group_name_H-M 'P 1 21/c 1'
_atom_sites_solution_hydrogens geom
_atom_sites_solution_primary direct
_atom_sites_solution_secondary difmap
_audit_creation_method SHELXL-97
_cell_angle_alpha 90.00
_cell_angle_beta 96.30(3)
_cell_angle_gamma 90.00
_cell_formula_units_Z 4
_cell_length_a 23.374(5)
_cell_length_b 25.243(5)
_cell_length_c 19.130(4)
_cell_measurement_reflns_used 45001
_cell_measurement_temperature 293(2)
_cell_measurement_theta_max 24
_cell_measurement_theta_min 3
_cell_volume 11219(4)
_computing_cell_refinement 'Rigaku RAPID AUTO Ver2.30'
_computing_data_collection 'Rigaku RAPID AUTO Ver2.30'
_computing_data_reduction 'Rigaku RAPID AUTO Ver2.30'
_computing_molecular_graphics 'Bruker SHELXTL'
_computing_publication_material 'Bruker SHELXTL'
_computing_structure_refinement 'SHELXL-97 (Sheldrick, 1997)'
_computing_structure_solution 'SHELXS-97 (Sheldrick, 1990)'
_diffrn_ambient_temperature 293(2)
_diffrn_detector_area_resol_mean '100x100 micron'
_diffrn_measured_fraction_theta_full 0.980
_diffrn_measured_fraction_theta_max 0.980
_diffrn_measurement_device_type 'Rigaku RAXIS-RAPID'
_diffrn_measurement_method Oscillation
_diffrn_radiation_monochromator graphite
_diffrn_radiation_source 'fine-focus sealed tube'
_diffrn_radiation_type MoK\a
_diffrn_radiation_wavelength 0.71073
_diffrn_reflns_av_R_equivalents 0.0916
_diffrn_reflns_av_sigmaI/netI 0.1188
_diffrn_reflns_limit_h_max 26
_diffrn_reflns_limit_h_min -26
_diffrn_reflns_limit_k_max 28
_diffrn_reflns_limit_k_min -28
_diffrn_reflns_limit_l_max 21
_diffrn_reflns_limit_l_min -21
_diffrn_reflns_number 71214
_diffrn_reflns_theta_full 24.00
_diffrn_reflns_theta_max 24.00
_diffrn_reflns_theta_min 2.99
_exptl_absorpt_coefficient_mu 1.365
_exptl_absorpt_correction_T_max 0.9474
_exptl_absorpt_correction_T_min 0.6113
_exptl_absorpt_correction_type multi-scan
_exptl_crystal_colour 'red brown'
_exptl_crystal_density_diffrn 1.720
_exptl_crystal_density_method 'not measured'
_exptl_crystal_description 'thin plate'
_exptl_crystal_F_000 5832
_exptl_crystal_size_max 0.40
_exptl_crystal_size_mid 0.30
_exptl_crystal_size_min 0.04
_refine_diff_density_max 1.228
_refine_diff_density_min -0.930
_refine_diff_density_rms 0.125
_refine_ls_extinction_method none
_refine_ls_goodness_of_fit_ref 1.234
_refine_ls_hydrogen_treatment constr
_refine_ls_matrix_type full
_refine_ls_number_parameters 1093
_refine_ls_number_reflns 17270
_refine_ls_number_restraints 991
_refine_ls_restrained_S_all 1.240
_refine_ls_R_factor_all 0.1454
_refine_ls_R_factor_gt 0.0655
_refine_ls_shift/su_max 0.002
_refine_ls_shift/su_mean 0.000
_refine_ls_structure_factor_coef Fsqd
_refine_ls_weighting_details 'calc w=1/[\s^2^(Fo^2^)+(0.0010P)^2^+27.2375P] where P=(Fo^2^+2Fc^2^)/3'
_refine_ls_weighting_scheme calc
_refine_ls_wR_factor_gt 0.1686
_refine_ls_wR_factor_ref 0.1941
_reflns_number_gt 9282
_reflns_number_total 17270
_reflns_threshold_expression >2sigma(I)
_cod_data_source_file cg9002516_si_001.cif
_cod_data_source_block Compound_3
_cod_original_sg_symbol_H-M 'P 2(1)/c'
_cod_database_code 4511135

loop_
_symmetry_equiv_pos_as_xyz
'x, y, z'
'-x, y+1/2, -z+1/2'
'-x, -y, -z'
'x, -y-1/2, z-1/2'

loop_
_atom_site_label
_atom_site_type_symbol
_atom_site_fract_x
_atom_site_fract_y
_atom_site_fract_z
_atom_site_U_iso_or_equiv
_atom_site_adp_type
_atom_site_occupancy
_atom_site_symmetry_multiplicity
_atom_site_calc_flag
_atom_site_refinement_flags
_atom_site_disorder_assembly
_atom_site_disorder_group
Mo1 Mo 0.37013(4) 0.64190(4) 0.70535(6) 0.0714(3) Uani 1 1 d . . .
Mo2 Mo 0.25566(5) 0.68490(4) 0.76667(6) 0.0801(3) Uani 1 1 d . . .
Mo3 Mo 0.24913(5) 0.58264(4) 0.65993(6) 0.0789(3) Uani 1 1 d . . .
Mo4 Mo 0.35894(5) 0.62612(4) 0.87009(6) 0.0764(3) Uani 1 1 d . . .
Mo5 Mo 0.35233(5) 0.52416(4) 0.76337(6) 0.0769(3) Uani 1 1 d . . .
Mo6 Mo 0.23576(5) 0.56503(4) 0.82671(6) 0.0841(4) Uani 1 1 d . . .
Mo7 Mo 0.71539(4) 0.84734(4) 0.27234(6) 0.0723(3) Uani 1 1 d . . .
Mo8 Mo 0.74474(6) 0.96306(4) 0.21293(7) 0.0936(4) Uani 1 1 d . . .
Mo9 Mo 0.84374(5) 0.89387(6) 0.30691(7) 0.1018(4) Uani 1 1 d . . .
Mo10 Mo 0.71869(5) 0.86289(5) 0.10636(6) 0.0913(4) Uani 1 1 d . . .
Mo11 Mo 0.81859(6) 0.79334(5) 0.19870(8) 0.1101(5) Uani 1 1 d . . .
Mo12 Mo 0.84965(5) 0.90945(5) 0.13737(7) 0.0974(4) Uani 1 1 d . . .
O1 O 0.3053(3) 0.6053(2) 0.7648(3) 0.0624(18) Uani 1 1 d . . .
O2 O 0.2200(4) 0.7424(3) 0.7705(5) 0.110(3) Uani 1 1 d . . .
O3 O 0.2086(4) 0.5669(3) 0.5838(5) 0.111(3) Uani 1 1 d . . .
O4 O 0.3975(4) 0.6403(3) 0.9466(4) 0.110(3) Uani 1 1 d . . .
O5 O 0.3858(4) 0.4643(3) 0.7618(5) 0.110(3) Uani 1 1 d . . .
O6 O 0.1860(4) 0.5388(4) 0.8733(5) 0.125(3) Uani 1 1 d . . .
O7 O 0.2121(3) 0.6374(3) 0.8180(4) 0.088(2) Uani 1 1 d . . .
O8 O 0.2052(3) 0.5563(3) 0.7304(4) 0.089(2) Uani 1 1 d . . .
O9 O 0.2208(3) 0.6515(3) 0.6835(4) 0.071(2) Uani 1 1 d . . .
O10 O 0.3968(3) 0.5697(3) 0.7135(4) 0.080(2) Uani 1 1 d . . .
O11 O 0.2962(3) 0.5217(2) 0.6796(4) 0.086(2) Uani 1 1 d . . .
O12 O 0.2933(3) 0.5898(3) 0.8984(4) 0.088(2) Uani 1 1 d . . .
O13 O 0.3865(3) 0.5560(3) 0.8472(4) 0.071(2) Uani 1 1 d . . .
O14 O 0.2873(3) 0.5091(3) 0.8130(4) 0.078(2) Uani 1 1 d . . .
O15 O 0.3195(3) 0.7012(2) 0.7178(4) 0.075(2) Uani 1 1 d . . .
O16 O 0.3127(3) 0.6176(3) 0.6291(4) 0.082(2) Uani 1 1 d . . .
O17 O 0.4033(3) 0.6524(3) 0.8006(4) 0.076(2) Uani 1 1 d . . .
O18 O 0.3103(3) 0.6862(3) 0.8510(4) 0.085(2) Uani 1 1 d . . .
O19 O 0.7796(3) 0.8776(3) 0.2058(4) 0.076(2) Uani 1 1 d . . .
O20 O 0.7172(5) 1.0245(3) 0.2167(5) 0.129(4) Uani 1 1 d . . .
O21 O 0.8899(4) 0.9070(5) 0.3788(5) 0.160(5) Uani 1 1 d . . .
O22 O 0.6740(4) 0.8513(4) 0.0311(5) 0.129(4) Uani 1 1 d . . .
O23 O 0.8450(5) 0.7314(4) 0.1934(7) 0.169(5) Uani 1 1 d . . .
O24 O 0.9004(4) 0.9309(4) 0.0896(5) 0.138(4) Uani 1 1 d . . .
O25 O 0.8614(3) 0.8229(3) 0.2812(5) 0.097(3) Uani 1 1 d . . .
O26 O 0.6961(3) 0.9217(3) 0.2643(4) 0.083(2) Uani 1 1 d . . .
O27 O 0.8030(4) 0.9582(3) 0.2919(4) 0.095(3) Uani 1 1 d . . .
O28 O 0.7604(4) 0.7968(3) 0.1211(5) 0.092(3) Uani 1 1 d . . .
O29 O 0.8665(4) 0.8363(3) 0.1473(5) 0.111(3) Uani 1 1 d . . .
O30 O 0.8845(3) 0.9185(4) 0.2304(5) 0.111(3) Uani 1 1 d . . .
O31 O 0.7871(3) 0.8893(3) 0.0717(4) 0.095(3) Uani 1 1 d . . .
O32 O 0.7585(3) 0.7845(3) 0.2567(4) 0.089(3) Uani 1 1 d . . .
O33 O 0.8074(4) 0.9698(3) 0.1553(4) 0.096(3) Uani 1 1 d . . .
O34 O 0.6761(3) 0.8384(3) 0.1784(4) 0.088(2) Uani 1 1 d . . .
O35 O 0.7785(3) 0.8679(3) 0.3422(4) 0.079(2) Uani 1 1 d . . .
O36 O 0.7021(3) 0.9322(3) 0.1315(4) 0.080(2) Uani 1 1 d . . .
N1 N 0.4190(4) 0.6699(4) 0.6545(5) 0.083(3) Uani 1 1 d . . .
N2 N 0.6668(4) 0.8240(3) 0.3268(5) 0.075(3) Uani 1 1 d . . .
N3 N 0.7552(5) 0.8649(4) -0.1469(6) 0.092(3) Uani 1 1 d . . .
N4 N 0.6625(6) 0.5250(5) -0.0467(7) 0.122(4) Uani 1 1 d . . .
N5 N 0.2914(5) 0.6473(4) 0.4128(6) 0.252(8) Uani 1 1 d D . .
N6 N 0.0463(8) 0.6554(9) 0.7689(15) 0.236(10) Uani 1 1 d . . .
C1 C 0.4541(5) 0.6911(4) 0.6084(6) 0.071(3) Uani 1 1 d . . .
C2 C 0.4343(5) 0.7352(5) 0.5694(6) 0.078(3) Uani 1 1 d . . .
H2 H 0.3982 0.7495 0.5741 0.094 Uiso 1 1 calc R . .
C3 C 0.4692(5) 0.7573(4) 0.5234(6) 0.070(3) Uani 1 1 d . . .
H3 H 0.4559 0.7865 0.4968 0.084 Uiso 1 1 calc R . .
C4 C 0.5234(4) 0.7373(4) 0.5155(6) 0.065(3) Uani 1 1 d . . .
C5 C 0.5404(5) 0.6917(4) 0.5540(6) 0.075(3) Uani 1 1 d . . .
H5 H 0.5757 0.6764 0.5480 0.090 Uiso 1 1 calc R . .
C6 C 0.5072(5) 0.6689(5) 0.6000(6) 0.078(3) Uani 1 1 d . . .
C7 C 0.5260(7) 0.6147(6) 0.6310(9) 0.152(7) Uani 1 1 d . . .
H7A H 0.5649 0.6076 0.6220 0.228 Uiso 1 1 calc R . .
H7B H 0.5011 0.5876 0.6096 0.228 Uiso 1 1 calc R . .
H7C H 0.5239 0.6149 0.6809 0.228 Uiso 1 1 calc R . .
C8 C 0.6309(5) 0.8035(4) 0.3738(7) 0.072(3) Uani 1 1 d . . .
C9 C 0.6543(5) 0.7844(4) 0.4371(6) 0.072(3) Uani 1 1 d . . .
H9 H 0.6939 0.7855 0.4490 0.086 Uiso 1 1 calc R . .
C10 C 0.6197(5) 0.7635(4) 0.4830(6) 0.073(3) Uani 1 1 d . . .
H10 H 0.6361 0.7503 0.5260 0.088 Uiso 1 1 calc R . .
C11 C 0.5605(5) 0.7615(4) 0.4669(6) 0.066(3) Uani 1 1 d . . .
C12 C 0.5378(5) 0.7825(5) 0.4031(7) 0.084(4) Uani 1 1 d . . .
H12 H 0.4981 0.7826 0.3920 0.101 Uiso 1 1 calc R . .
C13 C 0.5714(5) 0.8031(5) 0.3560(7) 0.085(4) Uani 1 1 d . . .
C14 C 0.5466(6) 0.8212(6) 0.2852(8) 0.137(6) Uani 1 1 d . . .
H14A H 0.5055 0.8180 0.2811 0.206 Uiso 1 1 calc R . .
H14B H 0.5616 0.7999 0.2499 0.206 Uiso 1 1 calc R . .
H14C H 0.5569 0.8576 0.2788 0.206 Uiso 1 1 calc R . .
C111 C 0.7754(5) 0.8262(4) -0.0873(6) 0.093(4) Uani 1 1 d DU . .
H11D H 0.7830 0.8463 -0.0441 0.112 Uiso 1 1 calc R . .
H11E H 0.7439 0.8022 -0.0813 0.112 Uiso 1 1 calc R . .
C112 C 0.8265(6) 0.7943(5) -0.0959(7) 0.124(5) Uani 1 1 d DU . .
H11F H 0.8586 0.8176 -0.1025 0.149 Uiso 1 1 calc R . .
H11G H 0.8192 0.7723 -0.1375 0.149 Uiso 1 1 calc R . .
C113 C 0.8423(6) 0.7591(6) -0.0313(7) 0.147(6) Uani 1 1 d DU . .
H11H H 0.8462 0.7813 0.0104 0.176 Uiso 1 1 calc R . .
H11I H 0.8109 0.7346 -0.0270 0.176 Uiso 1 1 calc R . .
C114 C 0.8952(7) 0.7289(6) -0.0333(10) 0.189(9) Uani 1 1 d DU . .
H11A H 0.8999 0.7050 0.0060 0.283 Uiso 1 1 calc R . .
H11B H 0.9273 0.7527 -0.0308 0.283 Uiso 1 1 calc R . .
H11C H 0.8931 0.7091 -0.0763 0.283 Uiso 1 1 calc R . .
C121 C 0.8036(6) 0.9008(5) -0.1600(7) 0.115(5) Uani 1 1 d DU . .
H12E H 0.8334 0.8794 -0.1777 0.138 Uiso 1 1 calc R . .
H12F H 0.7896 0.9252 -0.1972 0.138 Uiso 1 1 calc R . .
C122 C 0.8305(6) 0.9321(6) -0.1011(7) 0.135(5) Uani 1 1 d DU . .
H12G H 0.8420 0.9090 -0.0615 0.162 Uiso 1 1 calc R . .
H12H H 0.8030 0.9576 -0.0867 0.162 Uiso 1 1 calc R . .
C123 C 0.8835(7) 0.9612(7) -0.1229(9) 0.180(8) Uani 1 1 d DU . .
H12I H 0.9080 0.9358 -0.1431 0.216 Uiso 1 1 calc R . .
H12J H 0.8708 0.9868 -0.1592 0.216 Uiso 1 1 calc R . .
C124 C 0.9172(9) 0.9887(9) -0.0654(10) 0.241(12) Uani 1 1 d DU . .
H12B H 0.9511 1.0035 -0.0821 0.361 Uiso 1 1 calc R . .
H12C H 0.9283 0.9641 -0.0281 0.361 Uiso 1 1 calc R . .
H12D H 0.8946 1.0166 -0.0482 0.361 Uiso 1 1 calc R . .
C131 C 0.7049(5) 0.8962(4) -0.1253(7) 0.100(4) Uani 1 1 d DU . .
H13E H 0.7149 0.9081 -0.0773 0.120 Uiso 1 1 calc R . .
H13F H 0.7005 0.9277 -0.1546 0.120 Uiso 1 1 calc R . .
C132 C 0.6488(5) 0.8702(4) -0.1288(7) 0.105(4) Uani 1 1 d DU . .
H13G H 0.6519 0.8384 -0.1003 0.126 Uiso 1 1 calc R . .
H13H H 0.6364 0.8601 -0.1770 0.126 Uiso 1 1 calc R . .
C133 C 0.6039(5) 0.9075(5) -0.1022(9) 0.130(5) Uani 1 1 d DU . .
H13I H 0.6142 0.9139 -0.0524 0.156 Uiso 1 1 calc R . .
H13J H 0.6051 0.9412 -0.1264 0.156 Uiso 1 1 calc R . .
C134 C 0.5454(5) 0.8868(7) -0.1128(11) 0.179(8) Uani 1 1 d DU . .
H13B H 0.5198 0.9107 -0.0926 0.269 Uiso 1 1 calc R . .
H13C H 0.5441 0.8528 -0.0904 0.269 Uiso 1 1 calc R . .
H13D H 0.5336 0.8831 -0.1622 0.269 Uiso 1 1 calc R . .
C141 C 0.7359(7) 0.8327(5) -0.2131(6) 0.119(5) Uani 1 1 d DU . .
H14D H 0.7686 0.8121 -0.2248 0.142 Uiso 1 1 calc R . .
H14E H 0.7067 0.8078 -0.2016 0.142 Uiso 1 1 calc R . .
C142 C 0.7128(6) 0.8618(4) -0.2762(7) 0.125(5) Uani 1 1 d DU . .
H14F H 0.7439 0.8804 -0.2954 0.150 Uiso 1 1 calc R . .
H14G H 0.6854 0.8880 -0.2636 0.150 Uiso 1 1 calc R . .
C143 C 0.6831(7) 0.8247(6) -0.3321(6) 0.144(6) Uani 1 1 d DU . .
H14H H 0.6748 0.8442 -0.3758 0.173 Uiso 1 1 calc R . .
H14I H 0.7094 0.7962 -0.3405 0.173 Uiso 1 1 calc R . .
C144 C 0.6298(7) 0.8017(7) -0.3128(10) 0.181(8) Uani 1 1 d DU . .
H14J H 0.6144 0.7776 -0.3489 0.272 Uiso 1 1 calc R . .
H14K H 0.6024 0.8294 -0.3077 0.272 Uiso 1 1 calc R . .
H14L H 0.6374 0.7830 -0.2691 0.272 Uiso 1 1 calc R . .
C211 C 0.6916(7) 0.4715(6) -0.0471(8) 0.147(6) Uani 1 1 d DU . .
H21D H 0.7135 0.4661 -0.0017 0.176 Uiso 1 1 calc R . .
H21E H 0.6620 0.4444 -0.0526 0.176 Uiso 1 1 calc R . .
C212 C 0.7297(9) 0.4635(6) -0.1012(10) 0.191(7) Uani 1 1 d DU . .
H21F H 0.7596 0.4904 -0.0968 0.229 Uiso 1 1 calc R . .
H21G H 0.7081 0.4672 -0.1472 0.229 Uiso 1 1 calc R . .
C213 C 0.7574(11) 0.4084(7) -0.0947(13) 0.265(11) Uani 1 1 d DU . .
H21H H 0.7762 0.4039 -0.0473 0.317 Uiso 1 1 calc R . .
H21I H 0.7276 0.3817 -0.1025 0.317 Uiso 1 1 calc R . .
C214 C 0.7996(11) 0.4005(8) -0.1448(13) 0.265 Uani 1 1 d DU . .
H21A H 0.8172 0.3663 -0.1371 0.397 Uiso 1 1 calc R . .
H21B H 0.8286 0.4275 -0.1382 0.397 Uiso 1 1 calc R . .
H21C H 0.7806 0.4024 -0.1918 0.397 Uiso 1 1 calc R . .
C221 C 0.7078(7) 0.5690(6) -0.0354(8) 0.147(6) Uani 1 1 d DU . .
H22D H 0.7286 0.5704 -0.0765 0.176 Uiso 1 1 calc R . .
H22E H 0.6878 0.6025 -0.0327 0.176 Uiso 1 1 calc R . .
C222 C 0.7499(6) 0.5645(6) 0.0268(8) 0.140(5) Uani 1 1 d DU . .
H22F H 0.7718 0.5321 0.0239 0.167 Uiso 1 1 calc R . .
H22G H 0.7299 0.5625 0.0685 0.167 Uiso 1 1 calc R . .
C223 C 0.7910(7) 0.6119(6) 0.0329(9) 0.172(7) Uani 1 1 d DU . .
H22H H 0.8087 0.6154 -0.0103 0.206 Uiso 1 1 calc R . .
H22I H 0.7692 0.6440 0.0391 0.206 Uiso 1 1 calc R . .
C224 C 0.8359(7) 0.6063(7) 0.0919(10) 0.202(9) Uani 1 1 d DU . .
H22A H 0.8609 0.6366 0.0937 0.303 Uiso 1 1 calc R . .
H22B H 0.8579 0.5748 0.0857 0.303 Uiso 1 1 calc R . .
H22C H 0.8186 0.6038 0.1350 0.303 Uiso 1 1 calc R . .
C231 C 0.6270(6) 0.5348(7) -0.1167(8) 0.140(6) Uani 1 1 d DU . .
H23D H 0.6110 0.5703 -0.1160 0.167 Uiso 1 1 calc R . .
H23E H 0.6526 0.5341 -0.1533 0.167 Uiso 1 1 calc R . .
C232 C 0.5799(8) 0.4980(7) -0.1361(9) 0.190(8) Uani 1 1 d DU . .
H23F H 0.5589 0.4920 -0.0959 0.228 Uiso 1 1 calc R . .
H23G H 0.5955 0.4643 -0.1494 0.228 Uiso 1 1 calc R . .
C233 C 0.5387(8) 0.5195(8) -0.1975(11) 0.236(10) Uani 1 1 d DU . .
H23H H 0.4992 0.5145 -0.1879 0.283 Uiso 1 1 calc R . .
H23I H 0.5452 0.5571 -0.2033 0.283 Uiso 1 1 calc R . .
C234 C 0.5490(11) 0.4908(11) -0.2627(9) 0.290(15) Uani 1 1 d DU . .
H23A H 0.5420 0.5141 -0.3023 0.434 Uiso 1 1 calc R . .
H23B H 0.5235 0.4609 -0.2690 0.434 Uiso 1 1 calc R . .
H23C H 0.5882 0.4787 -0.2589 0.434 Uiso 1 1 calc R . .
C241 C 0.6248(7) 0.5262(5) 0.0125(8) 0.134(5) Uani 1 1 d DU . .
H24D H 0.5994 0.4957 0.0077 0.161 Uiso 1 1 calc R . .
H24E H 0.6492 0.5223 0.0566 0.161 Uiso 1 1 calc R . .
C242 C 0.5894(8) 0.5738(6) 0.0169(8) 0.155(6) Uani 1 1 d DU . .
H24F H 0.5639 0.5777 -0.0263 0.186 Uiso 1 1 calc R . .
H24G H 0.6142 0.6047 0.0221 0.186 Uiso 1 1 calc R . .
C243 C 0.5537(7) 0.5707(6) 0.0793(8) 0.156(6) Uani 1 1 d DU . .
H24H H 0.5320 0.5379 0.0764 0.188 Uiso 1 1 calc R . .
H24I H 0.5795 0.5700 0.1226 0.188 Uiso 1 1 calc R . .
C244 C 0.5140(7) 0.6149(5) 0.0819(9) 0.158(7) Uani 1 1 d DU . .
H24A H 0.4940 0.6117 0.1229 0.237 Uiso 1 1 calc R . .
H24B H 0.4867 0.6145 0.0405 0.237 Uiso 1 1 calc R . .
H24C H 0.5351 0.6476 0.0838 0.237 Uiso 1 1 calc R . .
C311 C 0.3326(7) 0.6741(7) 0.3752(10) 0.252(8) Uani 1 1 d DU A 1
H31D H 0.3661 0.6778 0.4094 0.302 Uiso 1 1 calc R A 1
H31E H 0.3171 0.7095 0.3681 0.302 Uiso 1 1 calc R A 1
C312 C 0.3561(9) 0.6622(8) 0.3103(11) 0.268(11) Uani 1 1 d DU A 1
H31F H 0.3273 0.6689 0.2708 0.322 Uiso 1 1 calc R A 1
H31G H 0.3665 0.6250 0.3094 0.322 Uiso 1 1 calc R A 1
C313 C 0.4096(11) 0.6963(11) 0.3033(13) 0.301(13) Uani 1 1 d DU A 1
H31H H 0.3999 0.7334 0.3074 0.361 Uiso 1 1 calc R A 1
H31I H 0.4394 0.6877 0.3409 0.361 Uiso 1 1 calc R A 1
C314 C 0.4311(13) 0.6870(11) 0.2356(14) 0.332(15) Uani 1 1 d DU A 1
H31A H 0.4616 0.7115 0.2297 0.498 Uiso 1 1 calc R A 1
H31B H 0.4004 0.6921 0.1985 0.498 Uiso 1 1 calc R A 1
H31C H 0.4453 0.6514 0.2339 0.498 Uiso 1 1 calc R A 1
C321 C 0.2757(8) 0.6819(7) 0.4668(9) 0.252(8) Uani 1 1 d DU A 1
H32D H 0.3116 0.6989 0.4845 0.302 Uiso 1 1 calc R A 1
H32E H 0.2668 0.6580 0.5038 0.302 Uiso 1 1 calc R A 1
C322 C 0.2338(9) 0.7232(8) 0.4680(10) 0.257(10) Uani 1 1 d DU A 1
H32F H 0.1968 0.7074 0.4740 0.308 Uiso 1 1 calc R A 1
H32G H 0.2301 0.7414 0.4231 0.308 Uiso 1 1 calc R A 1
C323 C 0.2489(9) 0.7639(7) 0.5270(12) 0.273(11) Uani 1 1 d DU A 1
H32H H 0.2860 0.7554 0.5521 0.328 Uiso 1 1 calc R A 1
H32I H 0.2514 0.7990 0.5067 0.328 Uiso 1 1 calc R A 1
C324 C 0.2053(11) 0.7638(8) 0.5754(11) 0.267 Uani 1 1 d DU A 1
H32A H 0.1734 0.7853 0.5567 0.401 Uiso 1 1 calc R A 1
H32B H 0.2214 0.7778 0.6199 0.401 Uiso 1 1 calc R A 1
H32C H 0.1924 0.7282 0.5816 0.401 Uiso 1 1 calc R A 1
C331 C 0.2420(7) 0.6352(7) 0.3656(10) 0.311 Uani 1 1 d DU A 1
H33D H 0.2542 0.6110 0.3307 0.373 Uiso 1 1 calc R A 1
H33E H 0.2303 0.6677 0.3410 0.373 Uiso 1 1 calc R A 1
C332 C 0.1910(10) 0.6127(13) 0.3903(11) 0.319(10) Uani 1 1 d DU A 1
H33F H 0.1774 0.6359 0.4253 0.383 Uiso 1 1 calc R A 1
H33G H 0.2005 0.5788 0.4124 0.383 Uiso 1 1 calc R A 1
C333 C 0.1430(9) 0.6050(13) 0.3292(12) 0.323(10) Uani 1 1 d DU A 1
H33H H 0.1319 0.6390 0.3083 0.387 Uiso 1 1 calc R A 1
H33I H 0.1567 0.5828 0.2932 0.387 Uiso 1 1 calc R A 1
C334 C 0.0934(9) 0.5801(10) 0.3565(16) 0.325 Uani 1 1 d DU A 1
H33A H 0.0629 0.5759 0.3190 0.488 Uiso 1 1 calc R A 1
H33B H 0.0805 0.6020 0.3926 0.488 Uiso 1 1 calc R A 1
H33C H 0.1044 0.5460 0.3757 0.488 Uiso 1 1 calc R A 1
C341 C 0.3162(8) 0.6003(7) 0.4429(9) 0.248(11) Uani 1 1 d DU A 1
H34D H 0.3083 0.5725 0.4082 0.298 Uiso 1 1 calc R A 1
H34E H 0.2950 0.5913 0.4822 0.298 Uiso 1 1 calc R A 1
C342 C 0.3763(8) 0.5967(8) 0.4680(14) 0.270(11) Uani 1 1 d DU A 1
H34F H 0.3870 0.6270 0.4977 0.324 Uiso 1 1 calc R A 1
H34G H 0.3986 0.5980 0.4282 0.324 Uiso 1 1 calc R A 1
C343 C 0.3913(10) 0.5457(10) 0.5098(11) 0.269(9) Uani 1 1 d DU A 1
H34H H 0.4144 0.5544 0.5535 0.322 Uiso 1 1 calc R A 1
H34I H 0.3562 0.5289 0.5213 0.322 Uiso 1 1 calc R A 1
C344 C 0.4228(12) 0.5093(8) 0.4693(13) 0.269(9) Uani 1 1 d DU A 1
H34A H 0.4206 0.4741 0.4880 0.403 Uiso 1 1 calc R A 1
H34B H 0.4624 0.5200 0.4720 0.403 Uiso 1 1 calc R A 1
H34C H 0.4064 0.5096 0.4211 0.403 Uiso 1 1 calc R A 1
C411 C 0.0837(9) 0.6615(11) 0.8393(9) 0.239(9) Uani 1 1 d DU . .
H41D H 0.1129 0.6341 0.8433 0.287 Uiso 1 1 calc R . .
H41E H 0.1031 0.6955 0.8402 0.287 Uiso 1 1 calc R . .
C412 C 0.0509(7) 0.6581(11) 0.8994(9) 0.244 Uani 1 1 d DU . .
H41F H 0.0287 0.6256 0.8969 0.293 Uiso 1 1 calc R . .
H41G H 0.0243 0.6877 0.8986 0.293 Uiso 1 1 calc R . .
C413 C 0.0920(7) 0.6592(11) 0.9683(9) 0.244 Uani 1 1 d DU . .
H41H H 0.1165 0.6281 0.9710 0.293 Uiso 1 1 calc R . .
H41I H 0.1162 0.6904 0.9694 0.293 Uiso 1 1 calc R . .
C414 C 0.0577(8) 0.6600(10) 1.0278(9) 0.244 Uani 1 1 d DU . .
H41A H 0.0800 0.6751 1.0680 0.366 Uiso 1 1 calc R . .
H41B H 0.0468 0.6245 1.0385 0.366 Uiso 1 1 calc R . .
H41C H 0.0237 0.6809 1.0160 0.366 Uiso 1 1 calc R . .
C421 C 0.0864(8) 0.6506(9) 0.7123(11) 0.249(9) Uani 1 1 d DU . .
H42D H 0.1110 0.6815 0.7122 0.298 Uiso 1 1 calc RD . .
H42E H 0.1105 0.6194 0.7200 0.298 Uiso 1 1 calc R . .
C422 C 0.0497(8) 0.6464(12) 0.6458(11) 0.266(9) Uani 1 1 d DU . .
H42F H 0.0182 0.6714 0.6455 0.319 Uiso 1 1 calc R . .
H42G H 0.0335 0.6110 0.6413 0.319 Uiso 1 1 calc R . .
C423 C 0.0839(8) 0.6576(12) 0.5831(11) 0.272 Uani 1 1 d DU . .
H42H H 0.1033 0.6915 0.5897 0.327 Uiso 1 1 calc R . .
H42I H 0.1129 0.6304 0.5804 0.327 Uiso 1 1 calc R . .
C424 C 0.0448(9) 0.6584(11) 0.5179(11) 0.272 Uani 1 1 d DU . .
H42A H 0.0657 0.6682 0.4795 0.409 Uiso 1 1 calc R . .
H42B H 0.0146 0.6836 0.5221 0.409 Uiso 1 1 calc R . .
H42C H 0.0283 0.6238 0.5094 0.409 Uiso 1 1 calc R . .
C431 C 0.0119(9) 0.6037(7) 0.7688(17) 0.249(11) Uani 1 1 d DU . .
H43D H -0.0110 0.6041 0.8081 0.298 Uiso 1 1 calc R . .
H43E H -0.0143 0.6019 0.7260 0.298 Uiso 1 1 calc R . .
C432 C 0.0478(7) 0.5566(7) 0.7738(17) 0.250(9) Uani 1 1 d DU . .
H43F H 0.0750 0.5586 0.8158 0.300 Uiso 1 1 calc R . .
H43G H 0.0694 0.5548 0.7334 0.300 Uiso 1 1 calc R . .
C433 C 0.0108(7) 0.5064(7) 0.7765(17) 0.271(11) Uani 1 1 d DU . .
H43H H -0.0135 0.5096 0.8143 0.325 Uiso 1 1 calc R . .
H43I H -0.0138 0.5026 0.7327 0.325 Uiso 1 1 calc R . .
C434 C 0.0473(9) 0.4600(7) 0.7881(17) 0.284 Uani 1 1 d DU . .
H43A H 0.0253 0.4288 0.7744 0.426 Uiso 1 1 calc R . .
H43B H 0.0615 0.4576 0.8371 0.426 Uiso 1 1 calc R . .
H43C H 0.0791 0.4628 0.7606 0.426 Uiso 1 1 calc R . .
C441 C -0.0020(9) 0.6985(7) 0.7655(15) 0.256(9) Uani 1 1 d DU . .
H44D H -0.0276 0.6948 0.7223 0.307 Uiso 1 1 calc R . .
H44E H -0.0245 0.6944 0.8049 0.307 Uiso 1 1 calc R . .
C442 C 0.0259(7) 0.7506(7) 0.7681(13) 0.257 Uani 1 1 d DU . .
H44F H 0.0637 0.7476 0.7519 0.308 Uiso 1 1 calc RD . .
H44G H 0.0309 0.7633 0.8163 0.308 Uiso 1 1 calc R . .
C443 C -0.0111(10) 0.7904(7) 0.7213(10) 0.257 Uani 1 1 d DU . .
H44H H 0.0129 0.8097 0.6917 0.308 Uiso 1 1 calc R . .
H44I H -0.0406 0.7717 0.6913 0.308 Uiso 1 1 calc R . .
C444 C -0.0374(8) 0.8267(8) 0.7673(13) 0.257 Uani 1 1 d DU . .
H44A H -0.0632 0.8501 0.7395 0.385 Uiso 1 1 calc R . .
H44B H -0.0080 0.8472 0.7939 0.385 Uiso 1 1 calc R . .
H44C H -0.0585 0.8070 0.7989 0.385 Uiso 1 1 calc R . .

loop_
_atom_site_aniso_label
_atom_site_aniso_U_11
_atom_site_aniso_U_22
_atom_site_aniso_U_33
_atom_site_aniso_U_23
_atom_site_aniso_U_13
_atom_site_aniso_U_12
Mo1 0.0694(7) 0.0809(7) 0.0676(8) 0.0125(5) 0.0249(5) -0.0103(5)
Mo2 0.0800(8) 0.0703(6) 0.0931(9) -0.0023(6) 0.0238(6) 0.0025(5)
Mo3 0.0847(8) 0.0777(7) 0.0723(8) 0.0010(6) -0.0005(6) -0.0105(6)
Mo4 0.0848(8) 0.0850(7) 0.0603(7) -0.0020(6) 0.0116(6) -0.0200(6)
Mo5 0.0865(8) 0.0636(6) 0.0809(8) 0.0048(6) 0.0098(6) -0.0003(5)
Mo6 0.0731(8) 0.0971(8) 0.0853(9) 0.0198(6) 0.0230(6) -0.0196(6)
Mo7 0.0703(7) 0.0792(7) 0.0728(8) 0.0055(6) 0.0324(6) -0.0079(5)
Mo8 0.1203(11) 0.0721(7) 0.0934(10) 0.0101(6) 0.0336(8) -0.0027(6)
Mo9 0.0737(8) 0.1495(12) 0.0826(10) 0.0097(8) 0.0105(7) -0.0247(8)
Mo10 0.0875(9) 0.1222(10) 0.0666(8) -0.0025(7) 0.0196(6) -0.0319(7)
Mo11 0.1171(11) 0.0950(9) 0.1298(13) 0.0107(8) 0.0664(10) 0.0196(8)
Mo12 0.0812(9) 0.1296(10) 0.0872(10) 0.0073(7) 0.0350(7) -0.0316(7)
O1 0.070(5) 0.061(4) 0.060(5) 0.002(3) 0.023(4) -0.006(3)
O2 0.114(7) 0.083(5) 0.135(9) -0.005(5) 0.030(6) 0.025(5)
O3 0.126(8) 0.114(6) 0.082(7) -0.012(5) -0.030(5) -0.026(6)
O4 0.130(8) 0.137(7) 0.055(6) -0.011(5) -0.024(5) -0.038(6)
O5 0.116(7) 0.068(5) 0.141(9) 0.011(5) -0.005(6) 0.021(5)
O6 0.082(6) 0.172(9) 0.128(9) 0.041(7) 0.043(6) -0.036(6)
O7 0.066(5) 0.102(6) 0.102(7) 0.000(5) 0.037(4) -0.007(4)
O8 0.088(6) 0.088(5) 0.090(7) 0.000(5) 0.005(5) -0.033(4)
O9 0.072(5) 0.080(5) 0.063(5) 0.007(4) 0.015(4) 0.000(4)
O10 0.072(5) 0.087(5) 0.086(6) 0.014(4) 0.029(4) 0.015(4)
O11 0.094(6) 0.057(4) 0.104(7) -0.010(4) -0.005(5) 0.001(4)
O12 0.098(6) 0.119(6) 0.050(5) 0.015(4) 0.024(4) -0.023(5)
O13 0.071(5) 0.076(4) 0.064(5) 0.016(4) 0.003(4) -0.006(4)
O14 0.078(5) 0.070(4) 0.086(6) 0.010(4) 0.002(4) -0.019(4)
O15 0.082(5) 0.060(4) 0.083(6) 0.013(4) 0.017(4) -0.012(4)
O16 0.082(6) 0.111(6) 0.054(5) 0.005(4) 0.016(4) -0.006(4)
O17 0.073(5) 0.083(5) 0.074(6) -0.008(4) 0.014(4) -0.022(4)
O18 0.097(6) 0.078(5) 0.079(6) -0.022(4) 0.013(5) -0.007(4)
O19 0.054(5) 0.087(5) 0.091(6) -0.002(4) 0.033(4) -0.016(4)
O20 0.191(10) 0.071(5) 0.132(9) 0.016(5) 0.052(7) 0.018(6)
O21 0.128(9) 0.255(13) 0.086(8) 0.037(8) -0.031(6) -0.078(8)
O22 0.134(8) 0.190(9) 0.060(6) -0.011(6) -0.007(5) -0.070(7)
O23 0.200(12) 0.105(7) 0.224(13) 0.033(8) 0.125(10) 0.067(7)
O24 0.113(8) 0.207(10) 0.103(8) 0.013(7) 0.058(6) -0.053(7)
O25 0.072(6) 0.125(7) 0.097(7) 0.016(5) 0.028(5) 0.025(5)
O26 0.080(6) 0.076(5) 0.099(7) 0.014(4) 0.036(5) 0.011(4)
O27 0.108(7) 0.108(6) 0.069(6) -0.003(5) 0.011(5) -0.040(5)
O28 0.101(7) 0.081(5) 0.099(7) -0.009(5) 0.032(5) -0.021(4)
O29 0.086(6) 0.125(7) 0.134(9) 0.006(6) 0.065(6) -0.001(5)
O30 0.074(6) 0.171(8) 0.092(7) -0.007(6) 0.021(5) -0.041(6)
O31 0.100(6) 0.142(7) 0.048(5) 0.004(5) 0.030(4) -0.039(5)
O32 0.106(6) 0.061(4) 0.111(7) 0.015(4) 0.055(5) 0.000(4)
O33 0.119(7) 0.091(6) 0.083(6) 0.007(5) 0.035(5) -0.026(5)
O34 0.078(6) 0.110(6) 0.078(6) -0.003(5) 0.014(4) -0.041(4)
O35 0.080(5) 0.107(6) 0.052(5) 0.016(4) 0.014(4) -0.010(4)
O36 0.079(5) 0.094(5) 0.067(5) 0.008(4) 0.014(4) -0.010(4)
N1 0.076(7) 0.106(7) 0.070(7) 0.015(6) 0.029(5) -0.013(5)
N2 0.068(6) 0.099(7) 0.062(7) 0.004(5) 0.029(5) -0.010(5)
N3 0.133(10) 0.067(6) 0.082(8) 0.002(6) 0.046(7) 0.021(6)
N4 0.150(12) 0.113(9) 0.106(11) 0.045(8) 0.029(9) -0.013(9)
N5 0.290(17) 0.183(12) 0.260(17) -0.043(10) -0.069(12) 0.104(11)
N6 0.109(15) 0.212(19) 0.38(3) -0.08(2) -0.001(17) 0.027(14)
C1 0.070(8) 0.077(7) 0.072(9) 0.012(6) 0.028(6) -0.013(6)
C2 0.060(8) 0.097(9) 0.083(9) 0.010(7) 0.029(6) -0.003(6)
C3 0.069(8) 0.081(7) 0.064(8) 0.013(6) 0.023(6) 0.000(6)
C4 0.057(7) 0.082(8) 0.058(8) -0.004(6) 0.019(6) -0.003(6)
C5 0.070(8) 0.081(8) 0.079(9) 0.010(7) 0.030(7) 0.005(6)
C6 0.080(9) 0.081(8) 0.075(9) 0.020(7) 0.022(7) -0.001(7)
C7 0.155(16) 0.164(15) 0.144(17) 0.053(13) 0.050(12) 0.018(12)
C8 0.083(9) 0.071(7) 0.069(9) -0.004(6) 0.037(7) -0.002(6)
C9 0.075(8) 0.071(7) 0.073(9) 0.007(6) 0.025(7) 0.000(6)
C10 0.069(8) 0.068(7) 0.087(9) 0.006(6) 0.026(7) 0.007(6)
C11 0.067(8) 0.071(7) 0.066(8) 0.003(6) 0.027(6) -0.008(6)
C12 0.069(8) 0.098(9) 0.090(11) 0.015(8) 0.024(7) -0.013(7)
C13 0.067(9) 0.123(10) 0.070(9) 0.024(8) 0.028(7) 0.001(7)
C14 0.122(13) 0.198(16) 0.095(13) 0.048(12) 0.026(10) -0.005(12)
C111 0.136(11) 0.073(8) 0.070(9) 0.003(7) 0.011(8) -0.002(6)
C112 0.149(13) 0.123(11) 0.101(11) 0.017(8) 0.019(9) 0.029(8)
C113 0.167(15) 0.148(14) 0.126(13) 0.032(10) 0.018(11) 0.048(10)
C114 0.174(18) 0.151(15) 0.23(2) -0.014(14) -0.046(15) 0.058(12)
C121 0.132(12) 0.095(10) 0.128(13) 0.015(8) 0.053(10) 0.019(8)
C122 0.157(13) 0.105(11) 0.144(14) 0.030(9) 0.024(11) -0.009(9)
C123 0.157(17) 0.180(17) 0.20(2) 0.057(14) 0.023(13) -0.035(11)
C124 0.22(2) 0.25(2) 0.25(3) 0.06(2) -0.011(19) -0.092(17)
C131 0.134(10) 0.078(8) 0.093(10) 0.004(7) 0.041(9) 0.009(7)
C132 0.143(10) 0.098(9) 0.082(10) 0.001(7) 0.046(9) 0.005(7)
C133 0.135(10) 0.123(11) 0.139(14) 0.018(10) 0.052(11) 0.022(9)
C134 0.130(11) 0.185(17) 0.23(2) 0.037(16) 0.034(15) 0.019(11)
C141 0.182(14) 0.102(10) 0.074(9) -0.008(7) 0.026(9) 0.059(9)
C142 0.169(13) 0.121(11) 0.093(10) 0.015(7) 0.043(9) 0.052(9)
C143 0.204(17) 0.163(15) 0.068(10) 0.005(9) 0.022(10) 0.062(12)
C144 0.186(19) 0.195(19) 0.156(19) -0.010(15) -0.014(13) 0.029(13)
C211 0.224(19) 0.121(12) 0.101(13) 0.026(10) 0.039(10) -0.014(11)
C212 0.27(2) 0.172(14) 0.149(17) 0.038(13) 0.088(13) 0.030(12)
C213 0.37(3) 0.231(19) 0.22(2) 0.098(18) 0.162(17) 0.106(17)
C214 0.354 0.224 0.244 0.105 0.163 0.110
C221 0.142(15) 0.151(13) 0.143(16) 0.048(12) 0.004(9) -0.047(11)
C222 0.133(14) 0.159(13) 0.128(14) 0.015(11) 0.019(9) -0.007(9)
C223 0.140(16) 0.201(16) 0.167(18) 0.015(14) -0.014(11) -0.038(11)
C224 0.160(18) 0.24(2) 0.19(2) -0.015(17) -0.037(13) -0.002(15)
C231 0.140(14) 0.191(16) 0.089(12) 0.052(11) 0.019(9) -0.011(10)
C232 0.162(17) 0.244(19) 0.158(15) 0.058(14) -0.008(12) -0.044(12)
C233 0.19(2) 0.32(3) 0.18(2) 0.032(18) -0.049(15) -0.014(18)
C234 0.30(3) 0.41(4) 0.148(17) 0.08(2) 0.00(2) 0.08(3)
C241 0.177(16) 0.132(12) 0.098(12) 0.047(10) 0.042(10) -0.038(9)
C242 0.211(18) 0.135(12) 0.121(14) 0.039(11) 0.033(10) -0.015(10)
C243 0.183(17) 0.143(13) 0.147(15) 0.046(12) 0.036(11) 0.008(10)
C244 0.162(17) 0.118(12) 0.193(19) 0.046(12) 0.014(12) -0.002(9)
C311 0.290(17) 0.183(12) 0.260(17) -0.043(10) -0.069(12) 0.104(11)
C312 0.35(3) 0.154(19) 0.29(2) -0.039(17) -0.032(18) 0.127(16)
C313 0.38(3) 0.17(2) 0.34(3) 0.01(2) 0.00(2) 0.118(18)
C314 0.46(4) 0.20(2) 0.33(4) 0.04(3) 0.03(3) 0.13(3)
C321 0.290(17) 0.183(12) 0.260(17) -0.043(10) -0.069(12) 0.104(11)
C322 0.32(2) 0.193(18) 0.257(19) -0.022(14) 0.052(18) 0.089(15)
C323 0.37(3) 0.24(2) 0.22(2) -0.037(14) 0.107(16) 0.132(19)
C324 0.347 0.190 0.283 -0.015 0.115 0.088
C331 0.366 0.257 0.341 0.076 0.182 0.144
C332 0.384(17) 0.27(2) 0.34(3) -0.02(2) 0.190(13) 0.08(2)
C333 0.375(19) 0.29(2) 0.34(3) 0.04(3) 0.188(13) 0.11(2)
C334 0.328 0.266 0.410 0.076 0.165 0.127
C341 0.26(3) 0.37(3) 0.13(2) 0.053(17) 0.115(18) 0.03(2)
C342 0.28(3) 0.33(2) 0.20(2) 0.100(16) 0.07(2) 0.02(2)
C343 0.32(2) 0.30(2) 0.20(2) 0.076(16) 0.066(16) -0.007(17)
C344 0.32(2) 0.30(2) 0.20(2) 0.076(16) 0.066(16) -0.007(17)
C411 0.104(15) 0.40(3) 0.223(9) -0.10(2) 0.043(11) 0.026(17)
C412 0.150 0.367 0.224 -0.070 0.056 0.024
C413 0.150 0.367 0.224 -0.070 0.056 0.024
C414 0.150 0.367 0.224 -0.070 0.056 0.024
C421 0.088(15) 0.34(3) 0.328(10) -0.04(3) 0.054(14) 0.028(19)
C422 0.125(17) 0.35(2) 0.328(10) 0.01(2) 0.033(11) 0.041(18)
C423 0.164 0.329 0.325 0.013 0.037 0.027
C424 0.164 0.329 0.325 0.013 0.037 0.027
C431 0.131(19) 0.232(13) 0.39(3) -0.05(2) 0.08(2) 0.023(14)
C432 0.150(19) 0.234(10) 0.36(3) -0.05(2) 0.02(2) 0.031(12)
C433 0.16(2) 0.233(13) 0.41(3) -0.01(2) -0.01(2) 0.042(10)
C434 0.187 0.233 0.419 -0.018 -0.023 0.047
C441 0.107(15) 0.220(11) 0.44(3) -0.086(15) 0.039(18) -0.009(12)
C442 0.146 0.222 0.404 -0.080 0.033 -0.013
C443 0.146 0.222 0.404 -0.080 0.033 -0.013
C444 0.146 0.222 0.404 -0.080 0.033 -0.013

loop_
_atom_type_symbol
_atom_type_description
_atom_type_scat_dispersion_real
_atom_type_scat_dispersion_imag
_atom_type_scat_source
C C 0.0033 0.0016 'International Tables Vol C Tables 4.2.6.8 and 6.1.1.4'
H H 0.0000 0.0000 'International Tables Vol C Tables 4.2.6.8 and 6.1.1.4'
N N 0.0061 0.0033 'International Tables Vol C Tables 4.2.6.8 and 6.1.1.4'
O O 0.0106 0.0060 'International Tables Vol C Tables 4.2.6.8 and 6.1.1.4'
Mo Mo -1.6832 0.6857 'International Tables Vol C Tables 4.2.6.8 and 6.1.1.4'

loop_
_geom_angle_atom_site_label_1
_geom_angle_atom_site_label_2
_geom_angle_atom_site_label_3
_geom_angle
N1 Mo1 O17 104.7(4)
N1 Mo1 O10 101.7(4)
O17 Mo1 O10 87.7(3)
N1 Mo1 O15 101.8(4)
O17 Mo1 O15 88.0(3)
O10 Mo1 O15 156.5(3)
N1 Mo1 O16 98.6(4)
O17 Mo1 O16 156.7(3)
O10 Mo1 O16 87.3(3)
O15 Mo1 O16 87.4(3)
N1 Mo1 O1 177.0(4)
O17 Mo1 O1 78.2(3)
O10 Mo1 O1 78.2(3)
O15 Mo1 O1 78.3(3)
O16 Mo1 O1 78.4(3)
N1 Mo1 Mo4 137.0(3)
O17 Mo1 Mo4 32.2(2)
O10 Mo1 Mo4 82.2(2)
O15 Mo1 Mo4 81.9(2)
O16 Mo1 Mo4 124.4(2)
O1 Mo1 Mo4 45.98(18)
N1 Mo1 Mo5 133.6(3)
O17 Mo1 Mo5 81.6(2)
O10 Mo1 Mo5 31.9(2)
O15 Mo1 Mo5 124.57(19)
O16 Mo1 Mo5 82.2(2)
O1 Mo1 Mo5 46.29(16)
Mo4 Mo1 Mo5 61.29(3)
O2 Mo2 O15 104.8(4)
O2 Mo2 O9 104.5(4)
O15 Mo2 O9 88.4(3)
O2 Mo2 O7 103.0(4)
O15 Mo2 O7 152.1(3)
O9 Mo2 O7 87.1(3)
O2 Mo2 O18 103.4(4)
O15 Mo2 O18 85.7(3)
O9 Mo2 O18 152.1(3)
O7 Mo2 O18 85.5(3)
O2 Mo2 O1 178.4(4)
O15 Mo2 O1 76.0(2)
O9 Mo2 O1 76.9(3)
O7 Mo2 O1 76.2(3)
O18 Mo2 O1 75.2(3)
O3 Mo3 O16 103.1(4)
O3 Mo3 O8 103.5(4)
O16 Mo3 O8 153.4(3)
O3 Mo3 O11 103.7(4)
O16 Mo3 O11 89.0(3)
O8 Mo3 O11 85.5(4)
O3 Mo3 O9 103.8(4)
O16 Mo3 O9 87.3(3)
O8 Mo3 O9 85.6(3)
O11 Mo3 O9 152.4(3)
O3 Mo3 O1 179.4(3)
O16 Mo3 O1 76.4(3)
O8 Mo3 O1 77.0(3)
O11 Mo3 O1 76.7(3)
O9 Mo3 O1 75.8(3)
O4 Mo4 O17 104.8(4)
O4 Mo4 O18 104.5(4)
O17 Mo4 O18 87.0(3)
O4 Mo4 O12 103.1(4)
O17 Mo4 O12 152.1(3)
O18 Mo4 O12 87.4(3)
O4 Mo4 O13 103.4(4)
O17 Mo4 O13 86.6(3)
O18 Mo4 O13 152.1(3)
O12 Mo4 O13 85.6(3)
O4 Mo4 O1 179.2(3)
O17 Mo4 O1 75.8(3)
O18 Mo4 O1 76.1(3)
O12 Mo4 O1 76.3(3)
O13 Mo4 O1 76.0(3)
O4 Mo4 Mo1 137.5(3)
O17 Mo4 Mo1 32.8(2)
O18 Mo4 Mo1 79.9(2)
O12 Mo4 Mo1 119.3(2)
O13 Mo4 Mo1 80.1(2)
O1 Mo4 Mo1 43.06(15)
O5 Mo5 O10 104.6(4)
O5 Mo5 O13 103.9(4)
O10 Mo5 O13 88.0(3)
O5 Mo5 O14 102.9(4)
O10 Mo5 O14 152.4(3)
O13 Mo5 O14 87.0(3)
O5 Mo5 O11 103.0(4)
O10 Mo5 O11 87.8(3)
O13 Mo5 O11 152.9(3)
O14 Mo5 O11 84.4(3)
O5 Mo5 O1 179.1(3)
O10 Mo5 O1 75.9(3)
O13 Mo5 O1 76.8(3)
O14 Mo5 O1 76.5(3)
O11 Mo5 O1 76.3(3)
O5 Mo5 Mo1 137.4(3)
O10 Mo5 Mo1 32.8(2)
O13 Mo5 Mo1 80.87(19)
O14 Mo5 Mo1 119.6(2)
O11 Mo5 Mo1 81.2(2)
O1 Mo5 Mo1 43.06(15)
O6 Mo6 O14 105.5(4)
O6 Mo6 O7 102.3(4)
O14 Mo6 O7 152.1(3)
O6 Mo6 O8 105.0(4)
O14 Mo6 O8 87.5(3)
O7 Mo6 O8 87.3(3)
O6 Mo6 O12 102.9(4)
O14 Mo6 O12 86.3(3)
O7 Mo6 O12 85.6(3)
O8 Mo6 O12 152.1(3)
O6 Mo6 O1 177.4(4)
O14 Mo6 O1 76.5(3)
O7 Mo6 O1 75.7(3)
O8 Mo6 O1 76.7(3)
O12 Mo6 O1 75.4(3)
N2 Mo7 O32 101.7(4)
N2 Mo7 O26 102.5(4)
O32 Mo7 O26 155.7(3)
N2 Mo7 O34 104.1(4)
O32 Mo7 O34 87.9(4)
O26 Mo7 O34 87.5(3)
N2 Mo7 O35 100.1(4)
O32 Mo7 O35 87.5(3)
O26 Mo7 O35 87.0(3)
O34 Mo7 O35 155.8(3)
N2 Mo7 O19 178.1(4)
O32 Mo7 O19 78.1(3)
O26 Mo7 O19 77.6(3)
O34 Mo7 O19 77.8(3)
O35 Mo7 O19 78.0(3)
N2 Mo7 Mo10 136.7(3)
O32 Mo7 Mo10 82.9(2)
O26 Mo7 Mo10 80.4(2)
O34 Mo7 Mo10 32.6(2)
O35 Mo7 Mo10 123.2(2)
O19 Mo7 Mo10 45.2(2)
O20 Mo8 O26 103.4(4)
O20 Mo8 O36 104.0(4)
O26 Mo8 O36 84.9(3)
O20 Mo8 O27 105.4(5)
O26 Mo8 O27 88.3(3)
O36 Mo8 O27 150.6(3)
O20 Mo8 O33 105.1(4)
O26 Mo8 O33 151.4(3)
O36 Mo8 O33 86.0(3)
O27 Mo8 O33 86.5(4)
O20 Mo8 O19 178.1(4)
O26 Mo8 O19 75.6(3)
O36 Mo8 O19 74.2(3)
O27 Mo8 O19 76.4(3)
O33 Mo8 O19 75.8(3)
O21 Mo9 O35 104.5(4)
O21 Mo9 O27 102.8(5)
O35 Mo9 O27 86.4(3)
O21 Mo9 O25 104.9(5)
O35 Mo9 O25 88.4(3)
O27 Mo9 O25 152.3(4)
O21 Mo9 O30 103.3(4)
O35 Mo9 O30 151.9(3)
O27 Mo9 O30 83.8(4)
O25 Mo9 O30 88.2(4)
O21 Mo9 O19 178.7(4)
O35 Mo9 O19 76.2(3)
O27 Mo9 O19 76.1(3)
O25 Mo9 O19 76.2(3)
O30 Mo9 O19 75.9(3)
O22 Mo10 O36 104.6(4)
O22 Mo10 O34 103.7(4)
O36 Mo10 O34 88.7(3)
O22 Mo10 O31 102.9(4)
O36 Mo10 O31 88.2(3)
O34 Mo10 O31 153.1(3)
O22 Mo10 O28 103.1(4)
O36 Mo10 O28 152.3(3)
O34 Mo10 O28 84.8(3)
O31 Mo10 O28 85.6(3)
O22 Mo10 O19 178.9(4)
O36 Mo10 O19 76.2(3)
O34 Mo10 O19 77.0(3)
O31 Mo10 O19 76.4(3)
O28 Mo10 O19 76.1(3)
O22 Mo10 Mo7 137.2(3)
O36 Mo10 Mo7 80.3(2)
O34 Mo10 Mo7 33.6(2)
O31 Mo10 Mo7 119.8(2)
O28 Mo10 Mo7 79.5(2)
O19 Mo10 Mo7 43.46(16)
O23 Mo11 O32 103.0(4)
O23 Mo11 O28 103.3(5)
O32 Mo11 O28 87.1(4)
O23 Mo11 O29 104.8(4)
O32 Mo11 O29 152.0(3)
O28 Mo11 O29 88.9(4)
O23 Mo11 O25 104.4(6)
O32 Mo11 O25 85.3(4)
O28 Mo11 O25 152.3(3)
O29 Mo11 O25 85.4(4)
O23 Mo11 O19 178.3(4)
O32 Mo11 O19 75.7(3)
O28 Mo11 O19 75.6(3)
O29 Mo11 O19 76.5(3)
O25 Mo11 O19 76.7(3)
O24 Mo12 O33 105.0(5)
O24 Mo12 O30 102.6(4)
O33 Mo12 O30 84.9(4)
O24 Mo12 O31 105.6(4)
O33 Mo12 O31 87.5(4)
O30 Mo12 O31 151.8(3)
O24 Mo12 O29 102.6(5)
O33 Mo12 O29 152.3(3)
O30 Mo12 O29 87.7(4)
O31 Mo12 O29 86.6(4)
O24 Mo12 O19 178.6(5)
O33 Mo12 O19 76.2(3)
O30 Mo12 O19 76.7(3)
O31 Mo12 O19 75.1(3)
O29 Mo12 O19 76.1(3)
Mo1 O1 Mo4 91.0(2)
Mo1 O1 Mo2 91.0(2)
Mo4 O1 Mo2 90.8(2)
Mo1 O1 Mo5 90.6(2)
Mo4 O1 Mo5 90.0(2)
Mo2 O1 Mo5 178.2(3)
Mo1 O1 Mo3 90.7(2)
Mo4 O1 Mo3 178.3(3)
Mo2 O1 Mo3 89.4(2)
Mo5 O1 Mo3 89.8(2)
Mo1 O1 Mo6 179.0(3)
Mo4 O1 Mo6 89.9(2)
Mo2 O1 Mo6 89.5(2)
Mo5 O1 Mo6 88.8(2)
Mo3 O1 Mo6 88.4(2)
Mo6 O7 Mo2 118.6(4)
Mo3 O8 Mo6 117.9(4)
Mo2 O9 Mo3 117.9(4)
Mo5 O10 Mo1 115.3(3)
Mo3 O11 Mo5 117.2(3)
Mo4 O12 Mo6 118.4(4)
Mo5 O13 Mo4 117.2(3)
Mo6 O14 Mo5 118.2(3)
Mo2 O15 Mo1 114.7(3)
Mo3 O16 Mo1 114.4(4)
Mo4 O17 Mo1 115.0(3)
Mo4 O18 Mo2 117.9(3)
Mo7 O19 Mo10 91.3(2)
Mo7 O19 Mo8 91.3(2)
Mo10 O19 Mo8 90.5(3)
Mo7 O19 Mo11 90.8(2)
Mo10 O19 Mo11 90.9(3)
Mo8 O19 Mo11 177.5(3)
Mo7 O19 Mo12 178.6(4)
Mo10 O19 Mo12 90.0(3)
Mo8 O19 Mo12 89.1(2)
Mo11 O19 Mo12 88.8(2)
Mo7 O19 Mo9 89.9(3)
Mo10 O19 Mo9 178.7(3)
Mo8 O19 Mo9 89.1(2)
Mo11 O19 Mo9 89.4(3)
Mo12 O19 Mo9 88.7(2)
Mo9 O25 Mo11 117.8(4)
Mo8 O26 Mo7 115.4(3)
Mo9 O27 Mo8 118.4(4)
Mo11 O28 Mo10 117.3(4)
Mo12 O29 Mo11 118.6(4)
Mo12 O30 Mo9 118.5(4)
Mo12 O31 Mo10 118.5(4)
Mo11 O32 Mo7 115.4(3)
Mo12 O33 Mo8 118.8(4)
Mo10 O34 Mo7 113.8(3)
Mo9 O35 Mo7 115.8(4)
Mo10 O36 Mo8 119.0(4)
C1 N1 Mo1 174.4(9)
C8 N2 Mo7 175.8(9)
C121 N3 C131 110.9(9)
C121 N3 C141 110.0(10)
C131 N3 C141 109.6(11)
C121 N3 C111 109.5(11)
C131 N3 C111 108.4(9)
C141 N3 C111 108.3(8)
C241 N4 C211 108.8(10)
C241 N4 C231 110.6(13)
C211 N4 C231 110.2(13)
C241 N4 C221 109.2(13)
C211 N4 C221 110.1(13)
C231 N4 C221 107.9(10)
C341 N5 C331 110.2(6)
C341 N5 C321 110.2(6)
C331 N5 C321 109.6(6)
C341 N5 C311 109.4(6)
C331 N5 C311 109.0(6)
C321 N5 C311 108.4(6)
C421 N6 C411 107.4(15)
C421 N6 C431 107(2)
C411 N6 C431 110(3)
C421 N6 C441 122(2)
C411 N6 C441 108(2)
C431 N6 C441 102.5(15)
N1 C1 C6 121.3(11)
N1 C1 C2 118.0(11)
C6 C1 C2 120.7(10)
C3 C2 C1 118.7(11)
C2 C3 C4 122.1(11)
C3 C4 C5 116.9(10)
C3 C4 C11 121.7(10)
C5 C4 C11 121.4(10)
C6 C5 C4 122.5(11)
C5 C6 C1 119.0(11)
C5 C6 C7 117.7(12)
C1 C6 C7 122.5(11)
C9 C8 N2 119.6(12)
C9 C8 C13 120.4(10)
N2 C8 C13 120.0(11)
C8 C9 C10 120.1(12)
C9 C10 C11 121.2(12)
C12 C11 C10 117.4(10)
C12 C11 C4 121.5(11)
C10 C11 C4 121.1(11)
C13 C12 C11 122.6(12)
C12 C13 C8 118.2(12)
C12 C13 C14 121.8(13)
C8 C13 C14 119.8(11)
C112 C111 N3 117.0(9)
C111 C112 C113 110.7(9)
C114 C113 C112 114.3(10)
C122 C121 N3 117.9(11)
C121 C122 C123 109.9(10)
C124 C123 C122 114.2(11)
C132 C131 N3 118.3(9)
C131 C132 C133 110.6(8)
C134 C133 C132 113.5(10)
C142 C141 N3 117.7(10)
C141 C142 C143 111.5(9)
C144 C143 C142 113.6(10)
C212 C211 N4 116.0(11)
C211 C212 C213 110.7(10)
C214 C213 C212 112.3(10)
C222 C221 N4 116.8(11)
C221 C222 C223 111.2(9)
C224 C223 C222 112.1(10)
C232 C231 N4 116.3(12)
C231 C232 C233 111.2(10)
C234 C233 C232 108.9(11)
C242 C241 N4 116.0(11)
C241 C242 C243 111.2(9)
C244 C243 C242 113.0(10)
N5 C311 C312 132.5(14)
C311 C312 C313 110.4(11)
C314 C313 C312 110.5(12)
N5 C321 C322 133.3(13)
C321 C322 C323 113.3(11)
C324 C323 C322 110.2(11)
N5 C331 C332 121.3(14)
C331 C332 C333 111.1(12)
C334 C333 C332 108.9(11)
N5 C341 C342 122.0(13)
C341 C342 C343 112.7(12)
C344 C343 C342 110.6(12)
C412 C411 N6 113.0(17)
C411 C412 C413 110.0(11)
C414 C413 C412 108.8(10)
C422 C421 N6 106.2(16)
C421 C422 C423 111.1(11)
C424 C423 C422 109.8(11)
C432 C431 N6 113.5(16)
C431 C432 C433 110.8(11)
C434 C433 C432 110.4(11)
C442 C441 N6 107.8(16)
C441 C442 C443 110.1(11)
C444 C443 C442 107.9(11)

loop_
_geom_bond_atom_site_label_1
_geom_bond_atom_site_label_2
_geom_bond_distance
Mo1 N1 1.730(8)
Mo1 O17 1.919(7)
Mo1 O10 1.927(7)
Mo1 O15 1.940(7)
Mo1 O16 1.968(8)
Mo1 O1 2.196(6)
Mo1 Mo4 3.2155(16)
Mo1 Mo5 3.2156(15)
Mo2 O2 1.679(7)
Mo2 O15 1.891(7)
Mo2 O9 1.902(7)
Mo2 O7 1.912(7)
Mo2 O18 1.945(8)
Mo2 O1 2.324(6)
Mo3 O3 1.695(8)
Mo3 O16 1.878(7)
Mo3 O8 1.901(8)
Mo3 O11 1.903(7)
Mo3 O9 1.932(7)
Mo3 O1 2.345(7)
Mo4 O4 1.672(7)
Mo4 O17 1.893(7)
Mo4 O18 1.908(7)
Mo4 O12 1.915(7)
Mo4 O13 1.950(7)
Mo4 O1 2.313(7)
Mo5 O5 1.703(7)
Mo5 O10 1.879(7)
Mo5 O13 1.890(7)
Mo5 O14 1.917(7)
Mo5 O11 1.958(8)
Mo5 O1 2.325(6)
Mo6 O6 1.677(7)
Mo6 O14 1.892(7)
Mo6 O7 1.911(8)
Mo6 O8 1.915(8)
Mo6 O12 1.917(8)
Mo6 O1 2.345(6)
Mo7 N2 1.727(8)
Mo7 O32 1.920(7)
Mo7 O26 1.932(7)
Mo7 O34 1.939(8)
Mo7 O35 1.948(7)
Mo7 O19 2.208(6)
Mo7 Mo10 3.2087(17)
Mo8 O20 1.684(8)
Mo8 O26 1.896(7)
Mo8 O36 1.920(8)
Mo8 O27 1.924(8)
Mo8 O33 1.935(8)
Mo8 O19 2.316(7)
Mo9 O21 1.686(9)
Mo9 O35 1.854(7)
Mo9 O27 1.889(9)
Mo9 O25 1.914(8)
Mo9 O30 1.934(8)
Mo9 O19 2.350(8)
Mo10 O22 1.709(8)
Mo10 O36 1.866(7)
Mo10 O34 1.891(7)
Mo10 O31 1.917(7)
Mo10 O28 1.936(8)
Mo10 O19 2.277(8)
Mo11 O23 1.689(8)
Mo11 O32 1.896(7)
Mo11 O28 1.902(9)
Mo11 O29 1.907(8)
Mo11 O25 1.925(9)
Mo11 O19 2.323(7)
Mo12 O24 1.666(8)
Mo12 O33 1.866(8)
Mo12 O30 1.889(9)
Mo12 O31 1.890(8)
Mo12 O29 1.894(9)
Mo12 O19 2.348(6)
N1 C1 1.377(12)
N2 C8 1.396(12)
N3 C121 1.492(14)
N3 C131 1.512(13)
N3 C141 1.532(14)
N3 C111 1.537(13)
N4 C241 1.511(16)
N4 C211 1.512(16)
N4 C231 1.517(17)
N4 C221 1.535(16)
N5 C341 1.416(12)
N5 C331 1.420(12)
N5 C321 1.430(12)
N5 C311 1.432(12)
N6 C421 1.51(3)
N6 C411 1.53(3)
N6 C431 1.53(2)
N6 C441 1.56(2)
C1 C6 1.386(14)
C1 C2 1.391(14)
C2 C3 1.381(13)
C3 C4 1.387(13)
C4 C5 1.400(14)
C4 C11 1.472(13)
C5 C6 1.363(14)
C6 C7 1.538(16)
C8 C9 1.361(15)
C8 C13 1.396(15)
C9 C10 1.365(13)
C10 C11 1.385(14)
C11 C12 1.381(15)
C12 C13 1.361(14)
C13 C14 1.485(17)
C111 C112 1.464(8)
C112 C113 1.534(9)
C113 C114 1.457(8)
C121 C122 1.459(8)
C122 C123 1.537(9)
C123 C124 1.457(9)
C131 C132 1.462(8)
C132 C133 1.535(8)
C133 C134 1.459(9)
C141 C142 1.464(8)
C142 C143 1.531(9)
C143 C144 1.459(9)
C211 C212 1.452(8)
C212 C213 1.533(9)
C213 C214 1.462(9)
C221 C222 1.462(8)
C222 C223 1.531(9)
C223 C224 1.461(9)
C231 C232 1.458(9)
C232 C233 1.534(9)
C233 C234 1.485(7)
C241 C242 1.466(8)
C242 C243 1.532(9)
C243 C244 1.455(8)
C311 C312 1.444(9)
C312 C313 1.536(9)
C313 C314 1.457(9)
C321 C322 1.432(9)
C322 C323 1.539(9)
C323 C324 1.450(9)
C331 C332 1.445(9)
C332 C333 1.541(9)
C333 C334 1.464(9)
C341 C342 1.436(9)
C342 C343 1.535(9)
C343 C344 1.456(9)
C411 C412 1.451(9)
C412 C413 1.543(9)
C413 C414 1.463(9)
C421 C422 1.457(9)
C422 C423 1.538(9)
C423 C424 1.464(9)
C431 C432 1.450(9)
C432 C433 1.537(9)
C433 C434 1.451(9)
C441 C442 1.466(9)
C442 C443 1.546(9)
C443 C444 1.455(9)

loop_
_geom_hbond_atom_site_label_D
_geom_hbond_atom_site_label_H
_geom_hbond_atom_site_label_A
_geom_hbond_distance_DH
_geom_hbond_distance_HA
_geom_hbond_distance_DA
_geom_hbond_angle_DHA
_geom_hbond_site_symmetry_A
C3 H3 O4 0.93 2.43 3.332(13) 163.4 4_575
C5 H5 O22 0.93 2.46 3.380(14) 172.0 4_576
C10 H10 O22 0.93 2.71 3.255(14) 118.1 4_576
C14 H14A O17 0.96 2.57 3.460(17) 154.5 4_575
